data_4503653
loop_
_publ_author_name
'Murata, Tsuyoshi'
'Morita, Yasushi'
'Yakiyama, Yumi'
'Yamamoto, Yosuke'
'Yamada, Satoru'
'Nishimura, Yoshie'
'Nakasuji, Kazuhiro'

_publ_section_title
;
 Hydrogen-Bond Architectures of Protonated 4,4&#x2032;-Biimidazolium
 Derivatives and Oligo(imidazolium)s in Charge-Transfer Salts with
 Tetracyanoquinodimethane
;
_journal_issue 8
_journal_name_full 'Crystal Growth &amp; Design'
_journal_page_first 3058
_journal_paper_doi 10.1021/cg800202n
_journal_volume 8
_journal_year 2008
_chemical_formula_moiety 'C14 H12 N4, C12 H4 N4'
_chemical_formula_sum 'C56 H28 N20 S2'
_chemical_formula_weight 1117.17
_chemical_name_systematic
;
 ?
;
_space_group_IT_number 2
_symmetry_cell_setting triclinic
_symmetry_space_group_name_Hall '-P 1'
_symmetry_space_group_name_H-M 'P -1'
_atom_sites_solution_hydrogens geom
_atom_sites_solution_primary direct
_atom_sites_solution_secondary difmap
_audit_creation_method SHELXL-97
_cell_angle_alpha 72.185(4)
_cell_angle_beta 82.228(4)
_cell_angle_gamma 72.459(4)
_cell_formula_units_Z 1
_cell_length_a 6.5820(4)
_cell_length_b 12.8760(8)
_cell_length_c 16.3010(10)
_cell_measurement_temperature 93(2)
_cell_volume 1252.70(14)
_computing_cell_refinement PROCESS-AUTO
_computing_data_collection PROCESS-AUTO
_computing_data_reduction WIN-GX
_computing_structure_refinement 'SHELXL-97 (Sheldrick, 1997)'
_computing_structure_solution 'SHELXS-97 (Sheldrick, 1997)'
_diffrn_ambient_temperature 93(2)
_diffrn_measurement_device_type 'Rigaku RAXIS-RAPID'
_diffrn_measurement_method \w
_diffrn_radiation_monochromator graphite
_diffrn_radiation_source 'fine-focus sealed tube'
_diffrn_radiation_type MoK\a
_diffrn_radiation_wavelength 0.71073
_diffrn_reflns_av_R_equivalents 0.1681
_diffrn_reflns_av_sigmaI/netI 0.2626
_diffrn_reflns_limit_h_max 7
_diffrn_reflns_limit_h_min -7
_diffrn_reflns_limit_k_max 15
_diffrn_reflns_limit_k_min -15
_diffrn_reflns_limit_l_max 19
_diffrn_reflns_limit_l_min -19
_diffrn_reflns_number 12919
_diffrn_reflns_theta_max 25.35
_diffrn_reflns_theta_min 1.73
_diffrn_standards_number 12919
_exptl_absorpt_coefficient_mu 0.159
_exptl_absorpt_correction_T_max 1.000
_exptl_absorpt_correction_T_min 0.475
_exptl_absorpt_correction_type multi-scan
_exptl_absorpt_process_details '(Higashi, 1995)'
_exptl_crystal_colour black
_exptl_crystal_density_diffrn 1.486
_exptl_crystal_density_method 'not measured'
_exptl_crystal_description needle
_exptl_crystal_F_000 580
_exptl_crystal_size_max 0.15
_exptl_crystal_size_mid 0.03
_exptl_crystal_size_min 0.01
_refine_ls_extinction_method none
_refine_ls_goodness_of_fit_ref 0.938
_refine_ls_hydrogen_treatment noref
_refine_ls_matrix_type full
_refine_ls_number_parameters 421
_refine_ls_number_reflns 4382
_refine_ls_number_restraints 0
_refine_ls_restrained_S_all 0.938
_refine_ls_R_factor_all 0.3171
_refine_ls_R_factor_gt 0.1379
_refine_ls_shift/su_max 3.708
_refine_ls_shift/su_mean 0.108
_refine_ls_structure_factor_coef Fsqd
_refine_ls_weighting_details 'calc w=1/[\s^2^(Fo^2^)+(0.2000P)^2^+0.0000P] where P=(Fo^2^+2Fc^2^)/3'
_refine_ls_weighting_scheme calc
_refine_ls_wR_factor_gt 0.3435
_refine_ls_wR_factor_ref 0.4621
_reflns_number_gt 1017
_reflns_number_total 4382
_reflns_threshold_expression >2sigma(I)
_cod_data_source_file cg800202n-file002.cif
_cod_data_source_block 4b
_cod_original_cell_volume 1252.70(13)
_cod_database_code 4503653

loop_
_symmetry_equiv_pos_as_xyz
'x, y, z'
'-x, -y, -z'

loop_
_atom_site_label
_atom_site_type_symbol
_atom_site_fract_x
_atom_site_fract_y
_atom_site_fract_z
_atom_site_U_iso_or_equiv
_atom_site_adp_type
_atom_site_occupancy
_atom_site_symmetry_multiplicity
_atom_site_calc_flag
_atom_site_refinement_flags
S1 S 0.1105(6) -0.0122(3) 0.1593(2) 0.0768(13) Uani 0.81 1 d P
C31 C -0.3005(18) 0.3435(10) 0.5227(7) 0.070(3) Uani 1 1 d .
C15 C 0.1832(18) 0.3628(12) 0.4547(8) 0.076(4) Uani 1 1 d .
H10 H 0.148 0.421 0.483 0.092 Uiso 1 1 calc .
C26 C -0.2170(18) 0.2074(10) 0.3420(9) 0.076(4) Uani 1 1 d .
H13 H -0.190 0.130 0.374 0.091 Uiso 1 1 calc .
C27 C -0.3045(17) 0.4062(10) 0.3348(8) 0.070(3) Uani 1 1 d .
H14 H -0.335 0.465 0.362 0.084 Uiso 1 1 calc .
C18 C 0.2760(19) 0.1036(12) 0.6459(7) 0.075(3) Uani 1 1 d .
C28 C -0.2542(16) 0.2909(10) 0.3869(8) 0.071(3) Uani 1 1 d .
C25 C -0.3097(19) 0.4345(11) 0.2484(8) 0.074(3) Uani 1 1 d .
H12 H -0.347 0.512 0.216 0.089 Uiso 1 1 calc .
C30 C -0.2134(19) 0.1488(12) 0.5289(8) 0.076(4) Uani 1 1 d .
C13 C 0.189(2) 0.3893(10) 0.3693(8) 0.081(4) Uani 1 1 d .
H8 H 0.167 0.467 0.338 0.097 Uiso 1 1 calc .
N2 N -0.2713(17) -0.0201(9) 0.0641(6) 0.074(3) Uani 1 1 d .
H2 H -0.271 0.048 0.063 0.089 Uiso 1 1 calc .
C19 C 0.1912(19) 0.2979(11) 0.6418(8) 0.080(4) Uani 1 1 d .
C14 C 0.2717(19) 0.1647(11) 0.4577(9) 0.076(4) Uani 1 1 d .
H9 H 0.299 0.087 0.489 0.091 Uiso 1 1 calc .
C21 C -0.2967(18) 0.4879(12) 0.0620(8) 0.073(3) Uani 1 1 d .
C16 C 0.2303(18) 0.2468(10) 0.5044(9) 0.077(4) Uani 1 1 d .
C11 C 0.2263(17) 0.3098(11) 0.3217(8) 0.073(3) Uani 1 1 d .
C23 C -0.2584(17) 0.3462(11) 0.2053(7) 0.071(3) Uani 1 1 d .
C17 C 0.2274(16) 0.2179(10) 0.5944(8) 0.069(3) Uani 1 1 d .
N1 N -0.1845(18) -0.2025(9) 0.0878(6) 0.075(3) Uani 1 1 d .
H1 H -0.118 -0.275 0.108 0.09 Uiso 1 1 calc .
C29 C -0.2564(18) 0.2631(10) 0.4766(9) 0.074(3) Uani 1 1 d .
N3 N 0.1008(15) 0.5510(9) 0.1425(6) 0.080(3) Uani 1 1 d .
N4 N 0.3175(16) 0.1857(9) 0.1526(6) 0.088(3) Uani 1 1 d .
C12 C 0.2735(17) 0.1927(11) 0.3709(9) 0.071(3) Uani 1 1 d .
H7 H 0.306 0.135 0.342 0.086 Uiso 1 1 calc .
C9 C 0.1610(19) 0.4561(12) 0.1814(8) 0.074(3) Uani 1 1 d .
C8 C 0.2696(19) 0.2575(10) 0.1846(7) 0.076(4) Uani 1 1 d .
C24 C -0.2183(18) 0.2338(11) 0.2551(8) 0.072(3) Uani 1 1 d .
H11 H -0.192 0.175 0.228 0.087 Uiso 1 1 calc .
C5 C 0.2010(17) -0.2368(9) 0.1972(6) 0.103(3) Uani 1.5 1 d P
H4 H 0.201 -0.312 0.200 0.124 Uiso 1.5 1 calc P
C22 C -0.2680(18) 0.3715(10) 0.1145(8) 0.077(3) Uani 1 1 d .
C7 C 0.310(2) -0.0908(13) 0.2209(8) 0.085(4) Uani 1 1 d .
H6 H 0.395 -0.059 0.243 0.102 Uiso 1 1 calc .
C2 C -0.355(2) -0.1600(12) 0.0374(8) 0.074(4) Uani 1 1 d .
H3 H -0.420 -0.202 0.015 0.089 Uiso 1 1 calc .
C3 C -0.4166(18) -0.0435(10) 0.0245(7) 0.073(3) Uani 1 1 d .
C6 C 0.346(2) -0.2033(12) 0.2383(8) 0.082(4) Uani 1 1 d .
H5 H 0.455 -0.257 0.274 0.099 Uiso 1 1 calc .
C10 C 0.2221(18) 0.3383(11) 0.2316(9) 0.080(4) Uani 1 1 d .
C1 C -0.132(2) -0.1154(13) 0.1035(9) 0.083(4) Uani 1 1 d .
C4 C 0.049(2) -0.1250(9) 0.1489(8) 0.082(4) Uani 1 1 d .
N6 N 0.3133(16) 0.0110(8) 0.6906(6) 0.084(3) Uani 1 1 d .
N7 N -0.2219(16) 0.2099(9) 0.0445(6) 0.088(3) Uani 1 1 d .
N10 N -0.3284(17) 0.4065(9) 0.5652(7) 0.095(3) Uani 1 1 d .
N8 N -0.3229(18) 0.5806(9) 0.0222(7) 0.094(4) Uani 1 1 d .
N5 N 0.1683(15) 0.3598(8) 0.6832(7) 0.084(3) Uani 1 1 d .
N9 N -0.1784(17) 0.0571(9) 0.5721(7) 0.093(3) Uani 1 1 d .
C20 C -0.2371(18) 0.2852(11) 0.0734(8) 0.075(3) Uani 1 1 d .

loop_
_atom_site_aniso_label
_atom_site_aniso_U_11
_atom_site_aniso_U_22
_atom_site_aniso_U_33
_atom_site_aniso_U_23
_atom_site_aniso_U_13
_atom_site_aniso_U_12
S1 0.072(3) 0.081(3) 0.080(3) -0.022(2) -0.010(2) -0.023(2)
C31 0.060(8) 0.068(8) 0.069(8) -0.010(7) -0.012(6) -0.004(6)
C15 0.067(8) 0.106(11) 0.076(9) -0.056(8) 0.017(6) -0.031(7)
C26 0.061(8) 0.049(7) 0.106(11) -0.019(8) -0.004(7) -0.001(6)
C27 0.056(8) 0.073(8) 0.082(9) -0.024(7) 0.004(6) -0.019(6)
C18 0.071(9) 0.089(9) 0.064(8) -0.013(7) -0.014(6) -0.023(8)
C28 0.052(7) 0.065(8) 0.083(9) -0.016(7) -0.001(6) -0.003(6)
C25 0.076(9) 0.086(9) 0.065(8) -0.025(7) 0.001(6) -0.029(7)
C30 0.070(9) 0.068(8) 0.096(10) -0.024(8) -0.020(7) -0.019(7)
C13 0.095(10) 0.073(8) 0.070(9) -0.027(7) 0.010(7) -0.017(8)
N2 0.079(8) 0.076(7) 0.073(6) -0.014(6) -0.022(6) -0.026(7)
C19 0.077(9) 0.079(9) 0.075(8) -0.030(7) -0.004(7) -0.002(7)
C14 0.070(9) 0.082(9) 0.078(9) -0.009(8) 0.005(7) -0.042(8)
C21 0.055(8) 0.097(10) 0.080(9) -0.025(8) -0.002(7) -0.038(8)
C16 0.064(8) 0.061(8) 0.107(11) -0.017(8) -0.017(7) -0.018(6)
C11 0.065(8) 0.090(10) 0.069(8) -0.018(8) -0.005(6) -0.032(7)
C23 0.071(8) 0.085(9) 0.059(8) -0.011(7) 0.000(6) -0.034(7)
C17 0.048(7) 0.073(8) 0.076(8) -0.016(7) 0.001(6) -0.007(6)
N1 0.082(9) 0.072(7) 0.076(7) -0.026(6) 0.009(6) -0.030(7)
C29 0.070(8) 0.071(8) 0.094(9) -0.036(8) 0.010(7) -0.031(7)
N3 0.075(7) 0.084(7) 0.078(7) -0.003(6) -0.010(5) -0.033(6)
N4 0.102(8) 0.097(8) 0.077(7) -0.034(6) 0.005(6) -0.040(6)
C12 0.056(8) 0.073(9) 0.080(9) -0.024(7) -0.002(6) -0.009(6)
C9 0.069(9) 0.087(9) 0.067(8) -0.018(7) 0.011(6) -0.031(8)
C8 0.089(10) 0.076(8) 0.074(8) -0.042(7) 0.005(7) -0.023(7)
C24 0.073(9) 0.080(9) 0.066(8) -0.022(7) 0.007(6) -0.027(7)
C5 0.117(8) 0.125(9) 0.094(7) -0.033(7) 0.006(6) -0.075(8)
C22 0.078(9) 0.066(8) 0.077(9) -0.006(7) -0.002(7) -0.021(6)
C7 0.087(10) 0.107(11) 0.082(9) -0.023(8) 0.000(8) -0.063(9)
C2 0.058(8) 0.091(10) 0.084(8) -0.042(7) -0.017(7) -0.012(7)
C3 0.065(9) 0.079(10) 0.069(8) -0.022(7) -0.009(6) -0.009(7)
C6 0.075(10) 0.077(10) 0.087(10) -0.010(8) -0.002(7) -0.023(8)
C10 0.067(9) 0.074(9) 0.093(10) -0.014(8) -0.007(7) -0.020(7)
C1 0.057(9) 0.089(10) 0.088(9) -0.015(8) 0.003(7) -0.014(8)
C4 0.090(10) 0.054(7) 0.083(9) -0.013(6) -0.007(8) 0.000(7)
N6 0.105(9) 0.073(7) 0.071(7) -0.018(6) 0.008(6) -0.030(6)
N7 0.099(8) 0.101(8) 0.079(7) -0.033(6) -0.004(6) -0.040(7)
N10 0.104(9) 0.095(8) 0.092(8) -0.020(6) -0.006(6) -0.040(7)
N8 0.107(9) 0.083(8) 0.086(8) -0.008(6) -0.023(6) -0.028(7)
N5 0.084(8) 0.082(7) 0.092(8) -0.021(6) -0.005(6) -0.033(6)
N9 0.095(9) 0.082(7) 0.105(9) -0.024(7) -0.016(7) -0.024(7)
C20 0.057(8) 0.086(10) 0.084(9) -0.026(8) -0.003(6) -0.019(7)

loop_
_atom_type_symbol
_atom_type_description
_atom_type_scat_dispersion_real
_atom_type_scat_dispersion_imag
_atom_type_scat_source
C C 0.0033 0.0016 'International Tables Vol C Tables 4.2.6.8 and 6.1.1.4'
H H 0.0000 0.0000 'International Tables Vol C Tables 4.2.6.8 and 6.1.1.4'
N N 0.0061 0.0033 'International Tables Vol C Tables 4.2.6.8 and 6.1.1.4'
S S 0.1246 0.1234 'International Tables Vol C Tables 4.2.6.8 and 6.1.1.4'
Cd Cd -0.8075 1.2024 'International Tables Vol C Tables 4.2.6.8 and 6.1.1.4'

loop_
_geom_angle_atom_site_label_1
_geom_angle_atom_site_label_2
_geom_angle_atom_site_label_3
_geom_angle
_geom_angle_site_symmetry_3
C7 S1 C4 93.3(7) .
N10 C31 C29 175.8(13) .
C13 C15 C16 120.0(12) .
C13 C15 H10 119 .
C16 C15 H10 120 .
C24 C26 C28 122.8(12) .
C24 C26 H13 103 .
C28 C26 H13 128 .
C25 C27 C28 122.3(12) .
C25 C27 H14 109 .
C28 C27 H14 129 .
N6 C18 C17 177.7(13) .
C29 C28 C26 122.3(11) .
C29 C28 C27 121.6(12) .
C26 C28 C27 115.9(12) .
C27 C25 C23 119.7(12) .
C27 C25 H12 125 .
C23 C25 H12 115 .
N9 C30 C29 178.9(13) .
C15 C13 C11 124.4(13) .
C15 C13 H8 127 .
C11 C13 H8 107 .
C1 N2 C3 110.3(12) .
C1 N2 H2 130 .
C3 N2 H2 119 .
N5 C19 C17 176.9(13) .
C12 C14 C16 122.9(13) .
C12 C14 H9 127 .
C16 C14 H9 111 .
N8 C21 C22 178.3(14) .
C17 C16 C15 120.4(12) .
C17 C16 C14 123.0(12) .
C15 C16 C14 116.5(12) .
C10 C11 C13 124.4(12) .
C10 C11 C12 119.5(12) .
C13 C11 C12 116.1(12) .
C24 C23 C22 119.1(11) .
C24 C23 C25 118.7(11) .
C22 C23 C25 121.9(12) .
C16 C17 C19 123.8(11) .
C16 C17 C18 122.0(11) .
C19 C17 C18 114.0(11) .
C2 N1 C1 109.6(11) .
C2 N1 H1 119 .
C1 N1 H1 131 .
C28 C29 C31 123.7(11) .
C28 C29 C30 121.9(11) .
C31 C29 C30 114.5(11) .
C14 C12 C11 119.9(12) .
C14 C12 H7 114 .
C11 C12 H7 126 .
N3 C9 C10 176.4(13) .
N4 C8 C10 174.1(13) .
C26 C24 C23 120.4(12) .
C26 C24 H11 115 .
C23 C24 H11 125 .
C6 C5 C4 104.9(10) .
C6 C5 H4 135 .
C4 C5 H4 120 .
C20 C22 C23 121.8(11) .
C20 C22 C21 119.1(11) .
C23 C22 C21 119.0(11) .
C6 C7 S1 116.0(10) .
C6 C7 H6 139 .
S1 C7 H6 105(10) .
N1 C2 C3 106.7(11) .
N1 C2 H3 129 .
C3 C2 H3 124 .
N2 C3 C2 106.5(10) .
N2 C3 C3 122.5(15) 2_455
C2 C3 C3 130.9(16) 2_455
C7 C6 C5 114.0(12) .
C7 C6 H5 134 .
C5 C6 H5 111 .
C11 C10 C8 123.7(12) .
C11 C10 C9 120.3(12) .
C8 C10 C9 116.0(11) .
N2 C1 N1 106.8(14) .
N2 C1 C4 126.6(14) .
N1 C1 C4 126.5(13) .
C1 C4 C5 125.1(11) .
C1 C4 S1 123.1(10) .
C5 C4 S1 111.7(10) .
N7 C20 C22 174.6(13) .

loop_
_geom_bond_atom_site_label_1
_geom_bond_atom_site_label_2
_geom_bond_distance
_geom_bond_site_symmetry_2
S1 C7 1.640(14) .
S1 C4 1.681(13) .
C31 N10 1.179(13) .
C31 C29 1.398(15) .
C15 C13 1.326(15) .
C15 C16 1.426(15) .
C15 H10 0.83 .
C26 C24 1.353(15) .
C26 C28 1.423(15) .
C26 H13 0.96 .
C27 C25 1.346(15) .
C27 C28 1.429(14) .
C27 H14 0.93 .
C18 N6 1.162(13) .
C18 C17 1.417(15) .
C28 C29 1.395(15) .
C25 C23 1.446(15) .
C25 H12 1.08 .
C30 N9 1.147(13) .
C30 C29 1.421(16) .
C13 C11 1.411(15) .
C13 H8 0.95 .
N2 C1 1.327(14) .
N2 C3 1.372(13) .
N2 H2 1.25 .
C19 N5 1.159(12) .
C19 C17 1.415(16) .
C14 C12 1.348(15) .
C14 C16 1.426(16) .
C14 H9 0.82 .
C21 N8 1.143(13) .
C21 C22 1.450(15) .
C16 C17 1.398(15) .
C11 C10 1.403(15) .
C11 C12 1.435(14) .
C23 C24 1.391(14) .
C23 C22 1.420(14) .
N1 C2 1.356(14) .
N1 C1 1.369(15) .
N1 H1 0.82 .
N3 C9 1.164(13) .
N4 C8 1.141(12) .
C12 H7 0.90 .
C9 C10 1.446(16) .
C8 C10 1.412(16) .
C24 H11 0.82 .
C5 C6 1.461(15) .
C5 C4 1.530(14) .
C5 H4 1.01 .
C22 C20 1.417(16) .
C7 C6 1.340(16) .
C7 H6 0.70 .
C2 C3 1.386(14) .
C2 H3 1.04 .
C3 C3 1.43(2) 2_455
C6 H5 1.19 .
C1 C4 1.441(17) .
N7 C20 1.174(13) .

loop_
_geom_torsion_atom_site_label_1
_geom_torsion_atom_site_label_2
_geom_torsion_atom_site_label_3
_geom_torsion_atom_site_label_4
_geom_torsion
_geom_torsion_site_symmetry_4
C24 C26 C28 C29 178.8(12) .
C24 C26 C28 C27 3.1(17) .
C25 C27 C28 C29 -177.8(11) .
C25 C27 C28 C26 -2.1(17) .
C28 C27 C25 C23 -1.5(18) .
C16 C15 C13 C11 4(2) .
C13 C15 C16 C17 179.1(11) .
C13 C15 C16 C14 -3.1(18) .
C12 C14 C16 C17 179.7(11) .
C12 C14 C16 C15 1.9(18) .
C15 C13 C11 C10 176.6(12) .
C15 C13 C11 C12 -4.2(19) .
C27 C25 C23 C24 4.2(17) .
C27 C25 C23 C22 178.0(11) .
C15 C16 C17 C19 -3.7(18) .
C14 C16 C17 C19 178.6(11) .
C15 C16 C17 C18 -179.2(10) .
C14 C16 C17 C18 3.2(18) .
C26 C28 C29 C31 -177.5(11) .
C27 C28 C29 C31 -2.0(18) .
C26 C28 C29 C30 2.5(18) .
C27 C28 C29 C30 177.9(10) .
C16 C14 C12 C11 -1.8(18) .
C10 C11 C12 C14 -178.0(11) .
C13 C11 C12 C14 2.7(17) .
C28 C26 C24 C23 -0.4(19) .
C22 C23 C24 C26 -177.2(11) .
C25 C23 C24 C26 -3.3(18) .
C24 C23 C22 C20 -0.2(17) .
C25 C23 C22 C20 -174.0(11) .
C24 C23 C22 C21 -176.2(10) .
C25 C23 C22 C21 10.0(17) .
C4 S1 C7 C6 -0.1(11) .
C1 N1 C2 C3 -2.8(13) .
C1 N2 C3 C2 -2.9(13) .
C1 N2 C3 C3 -178.6(13) 2_455
N1 C2 C3 N2 3.4(13) .
N1 C2 C3 C3 178.7(15) 2_455
S1 C7 C6 C5 1.2(15) .
C4 C5 C6 C7 -1.7(13) .
C13 C11 C10 C8 176.8(11) .
C12 C11 C10 C8 -2.3(18) .
C13 C11 C10 C9 -4.9(19) .
C12 C11 C10 C9 175.9(10) .
C3 N2 C1 N1 1.2(13) .
C3 N2 C1 C4 177.3(11) .
C2 N1 C1 N2 1.0(13) .
C2 N1 C1 C4 -175.1(12) .
N2 C1 C4 C5 176.9(10) .
N1 C1 C4 C5 -7.7(19) .
N2 C1 C4 S1 0.4(18) .
N1 C1 C4 S1 175.8(9) .
C6 C5 C4 C1 -175.3(11) .
C6 C5 C4 S1 1.6(11) .
C7 S1 C4 C1 176.1(11) .
C7 S1 C4 C5 -0.9(9) .
